data_7125392
loop_
_publ_author_name
'Wang, Yin-Feng'
'Lu, Hai-Yan'
'Shen, Yi-Fan'
'Li, Meng'
'Chen, Chuan-Feng'

_publ_section_title
;
 Novel oxacalix[2]arene[2]triazines with thermally activated delayed
 fluorescence and aggregation-induced emission properties.
;
_journal_issue 64
_journal_name_full 'Chemical communications (Cambridge, England)'
_journal_page_first 9559
_journal_page_last 9562
_journal_paper_doi 10.1039/c9cc04995a
_journal_volume 55
_journal_year 2019
_chemical_formula_moiety 'C54 H32 N8 O6'
_chemical_formula_sum 'C54 H32 N8 O6'
_chemical_formula_weight 888.87
_space_group_crystal_system monoclinic
_space_group_IT_number 13
_space_group_name_Hall '-P 2yc'
_space_group_name_H-M_alt 'P 1 2/c 1'
_atom_sites_solution_hydrogens geom
_audit_creation_date 2019-02-27
_audit_creation_method
;
Olex2 1.2
(compiled 2018.05.29 svn.r3508 for OlexSys, GUI svn.r5506)
;
_audit_update_record
;
2019-06-12 deposited with the CCDC.	2019-07-18 downloaded from the CCDC.
;
_cell_angle_alpha 90
_cell_angle_beta 92.071(2)
_cell_angle_gamma 90
_cell_formula_units_Z 4
_cell_length_a 19.6993(3)
_cell_length_b 13.7805(2)
_cell_length_c 17.3821(3)
_cell_measurement_reflns_used 12782
_cell_measurement_temperature 173(2)
_cell_measurement_theta_max 72.6410
_cell_measurement_theta_min 2.2320
_cell_volume 4715.57(13)
_computing_cell_refinement 'CrysAlisPro 1.171.40.14e (Rigaku OD, 2018)'
_computing_data_collection 'CrysAlisPro 1.171.40.14e (Rigaku OD, 2018)'
_computing_data_reduction 'CrysAlisPro 1.171.40.14e (Rigaku OD, 2018)'
_computing_molecular_graphics 'Olex2 (Dolomanov et al., 2009)'
_computing_publication_material 'CIFTAB (Sheldrick, 2013)'
_computing_structure_refinement 'ShelXL (Sheldrick, 2015)'
_computing_structure_solution 'SHELXT 2014/5 (Sheldrick, 2014)'
_diffrn_ambient_temperature 173(2)
_diffrn_measured_fraction_theta_full 0.997
_diffrn_measured_fraction_theta_max 0.959
_diffrn_measurement_device_type 'XtaLAB Synergy R, HyPix'
_diffrn_measurement_method '\w scans'
_diffrn_radiation_monochromator mirror
_diffrn_radiation_type CuK\a
_diffrn_radiation_wavelength 1.54178
_diffrn_reflns_av_R_equivalents 0.0201
_diffrn_reflns_av_unetI/netI 0.0205
_diffrn_reflns_Laue_measured_fraction_full 0.997
_diffrn_reflns_Laue_measured_fraction_max 0.959
_diffrn_reflns_limit_h_max 24
_diffrn_reflns_limit_h_min -22
_diffrn_reflns_limit_k_max 16
_diffrn_reflns_limit_k_min -17
_diffrn_reflns_limit_l_max 21
_diffrn_reflns_limit_l_min -20
_diffrn_reflns_number 33472
_diffrn_reflns_point_group_measured_fraction_full 0.997
_diffrn_reflns_point_group_measured_fraction_max 0.959
_diffrn_reflns_theta_full 67.679
_diffrn_reflns_theta_max 75.519
_diffrn_reflns_theta_min 2.244
_diffrn_source 'Rotating-anode X-ray tube'
_exptl_absorpt_coefficient_mu 0.686
_exptl_absorpt_correction_T_max 1.000
_exptl_absorpt_correction_T_min 0.60295
_exptl_absorpt_correction_type multi-scan
_exptl_absorpt_process_details
;
CrysAlisPro 1.171.40.14e (Rigaku Oxford Diffraction, 2018)
Empirical absorption correction using spherical harmonics,
 implemented in SCALE3 ABSPACK scaling algorithm.
;
_exptl_crystal_colour yellow
_exptl_crystal_density_diffrn 1.252
_exptl_crystal_description plate
_exptl_crystal_F_000 1840
_exptl_crystal_size_max 0.285
_exptl_crystal_size_mid 0.184
_exptl_crystal_size_min 0.054
_refine_diff_density_max 0.184
_refine_diff_density_min -0.141
_refine_diff_density_rms 0.032
_refine_ls_extinction_method none
_refine_ls_goodness_of_fit_ref 1.069
_refine_ls_hydrogen_treatment constr
_refine_ls_matrix_type full
_refine_ls_number_parameters 613
_refine_ls_number_reflns 9395
_refine_ls_number_restraints 1
_refine_ls_restrained_S_all 1.069
_refine_ls_R_factor_all 0.0821
_refine_ls_R_factor_gt 0.0644
_refine_ls_shift/su_max 0.001
_refine_ls_shift/su_mean 0.000
_refine_ls_structure_factor_coef Fsqd
_refine_ls_weighting_details 'w=1/[\s^2^(Fo^2^)+(0.0909P)^2^+1.2784P] where P=(Fo^2^+2Fc^2^)/3'
_refine_ls_weighting_scheme calc
_refine_ls_wR_factor_gt 0.1927
_refine_ls_wR_factor_ref 0.2088
_reflns_Friedel_coverage 0.000
_reflns_number_gt 6632
_reflns_number_total 9395
_reflns_threshold_expression 'I > 2\s(I)'
_cod_data_source_file c9cc04995a2.cif
_cod_data_source_block tx372b_sq
_cod_database_code 7125392
_shelx_shelxl_version_number 2016/6
_shelx_space_group_comment
;
The symmetry employed for this shelxl refinement is uniquely defined
by the following loop, which should always be used as a source of
symmetry information in preference to the above space-group names.
They are only intended as comments.
;
_olex2_refinement_description
;
1. Fixed Uiso
 At 1.2 times of:
  All C(H) groups
2. Rigid bond restraints
 N3, C20
 with sigma for 1-2 distances of 0.01 and sigma for 1-3 distances of 0.01
3.a Aromatic/amide H refined with riding coordinates:
 C2(H2), C3(H3), C4(H4), C5(H5), C9(H9), C10(H10), C11(H11), C12(H12),
 C14(H14), C15(H15), C17(H17), C18(H18), C23(H23), C24(H24), C25(H25), C27(H27),
  C32(H32), C33(H33), C34(H34), C36(H36), C38(H38), C39(H39), C41(H41),
 C42(H42), C44(H44), C45(H45), C46(H46), C47(H47), C51(H51), C52(H52), C53(H53),
  C54(H54)
;
_olex2_submission_special_instructions 'No special instructions were received'

loop_
_space_group_symop_operation_xyz
'x, y, z'
'-x, y, -z+1/2'
'-x, -y, -z'
'x, -y, z-1/2'

loop_
_atom_site_label
_atom_site_type_symbol
_atom_site_fract_x
_atom_site_fract_y
_atom_site_fract_z
_atom_site_U_iso_or_equiv
_atom_site_adp_type
_atom_site_occupancy
_atom_site_site_symmetry_order
_atom_site_calc_flag
_atom_site_refinement_flags_posn
_atom_site_refinement_flags_adp
O1 O 0.17825(12) 0.71319(17) 0.16353(13) 0.1175(7) Uani 1 1 d . .
O2 O 0.61717(11) 0.69576(19) 0.58568(15) 0.1318(9) Uani 1 1 d . .
O3 O 0.67366(10) 0.43806(14) 0.43179(12) 0.1035(6) Uani 1 1 d . .
O4 O 0.90895(9) 0.53002(13) 0.44982(12) 0.1008(6) Uani 1 1 d . .
O5 O 0.84985(10) 0.80231(14) 0.58603(11) 0.1049(7) Uani 1 1 d . .
O6 O 1.28092(11) 1.05571(18) 0.22160(15) 0.1181(7) Uani 1 1 d . .
N1 N 0.29957(14) 0.6499(2) 0.23633(17) 0.1134(8) Uani 1 1 d . .
N2 N 0.54670(13) 0.6491(2) 0.49000(17) 0.1152(9) Uani 1 1 d . .
N3 N 0.57524(13) 0.51569(18) 0.41159(15) 0.0994(7) Uani 1 1 d . U
N4 N 0.65298(12) 0.56756(18) 0.51201(15) 0.1025(8) Uani 1 1 d . .
N5 N 0.87301(11) 0.66147(16) 0.52052(13) 0.0903(6) Uani 1 1 d . .
N6 N 0.96210(10) 0.66979(15) 0.43194(12) 0.0864(6) Uani 1 1 d . .
N7 N 0.93090(10) 0.81066(15) 0.50040(12) 0.0842(6) Uani 1 1 d . .
N8 N 1.17415(10) 0.97376(16) 0.30047(13) 0.0852(6) Uani 1 1 d . .
C1 C 0.23730(15) 0.6088(2) 0.25639(18) 0.0969(8) Uani 1 1 d . .
C2 C 0.23200(16) 0.5378(2) 0.31151(18) 0.1000(9) Uani 1 1 d . .
H2 H 0.270678 0.516970 0.338987 0.120 Uiso 1 1 calc R .
C3 C 0.16931(17) 0.4970(2) 0.32645(19) 0.1014(9) Uani 1 1 d . .
H3 H 0.166466 0.448956 0.363805 0.122 Uiso 1 1 calc R .
C4 C 0.11190(17) 0.5265(2) 0.28686(19) 0.1034(9) Uani 1 1 d . .
H4 H 0.070203 0.498216 0.296475 0.124 Uiso 1 1 calc R .
C5 C 0.11639(16) 0.5989(2) 0.23240(18) 0.1024(9) Uani 1 1 d . .
H5 H 0.077514 0.620101 0.205456 0.123 Uiso 1 1 calc R .
C6 C 0.17772(17) 0.6394(2) 0.21811(18) 0.1002(9) Uani 1 1 d . .
C7 C 0.23903(19) 0.7620(2) 0.1529(2) 0.1138(11) Uani 1 1 d . .
C8 C 0.30019(19) 0.7295(2) 0.1865(2) 0.1158(11) Uani 1 1 d . .
C9 C 0.3594(2) 0.7761(3) 0.1671(3) 0.1348(14) Uani 1 1 d . .
H9 H 0.400980 0.754720 0.187636 0.162 Uiso 1 1 calc R .
C10 C 0.3568(3) 0.8551(3) 0.1170(3) 0.1558(18) Uani 1 1 d . .
H10 H 0.396834 0.884866 0.102983 0.187 Uiso 1 1 calc R .
C11 C 0.2963(3) 0.8888(3) 0.0886(3) 0.1561(18) Uani 1 1 d . .
H11 H 0.294842 0.943768 0.057449 0.187 Uiso 1 1 calc R .
C12 C 0.2363(2) 0.8415(3) 0.1058(2) 0.1299(13) Uani 1 1 d . .
H12 H 0.194786 0.863649 0.085509 0.156 Uiso 1 1 calc R .
C13 C 0.35858(17) 0.6335(2) 0.2873(2) 0.1097(10) Uani 1 1 d . .
C14 C 0.39596(16) 0.5499(2) 0.2797(2) 0.1049(9) Uani 1 1 d . .
H14 H 0.383815 0.504584 0.242055 0.126 Uiso 1 1 calc R .
C15 C 0.45171(16) 0.5342(2) 0.3285(2) 0.1040(9) Uani 1 1 d . .
H15 H 0.476648 0.477300 0.323999 0.125 Uiso 1 1 calc R .
C16 C 0.47121(15) 0.6020(2) 0.3844(2) 0.1036(9) Uani 1 1 d . .
C17 C 0.43263(19) 0.6868(3) 0.3914(2) 0.1225(12) Uani 1 1 d . .
H17 H 0.444705 0.733072 0.428413 0.147 Uiso 1 1 calc R .
C18 C 0.3759(2) 0.7011(3) 0.3423(3) 0.1242(12) Uani 1 1 d . .
H18 H 0.349728 0.756760 0.346985 0.149 Uiso 1 1 calc R .
C19 C 0.53382(15) 0.5876(2) 0.43204(19) 0.1040(10) Uani 1 1 d . .
C20 C 0.63256(16) 0.5112(2) 0.45361(19) 0.0991(9) Uani 1 1 d . U
C21 C 0.60610(17) 0.6347(2) 0.5269(2) 0.1115(11) Uani 1 1 d . .
C22 C 0.73908(14) 0.4277(2) 0.46430(17) 0.0930(8) Uani 1 1 d . .
C23 C 0.75245(16) 0.3461(2) 0.50777(18) 0.0986(9) Uani 1 1 d . .
H23 H 0.717828 0.303207 0.519438 0.118 Uiso 1 1 calc R .
C24 C 0.81801(17) 0.3293(2) 0.53350(19) 0.1037(9) Uani 1 1 d . .
H24 H 0.827889 0.274419 0.562960 0.124 Uiso 1 1 calc R .
C25 C 0.86980(15) 0.3930(2) 0.51627(18) 0.0972(8) Uani 1 1 d . .
H25 H 0.914205 0.381362 0.533869 0.117 Uiso 1 1 calc R .
C26 C 0.85426(14) 0.4728(2) 0.47304(17) 0.0908(8) Uani 1 1 d . .
C27 C 0.78942(15) 0.4929(2) 0.44633(17) 0.0943(8) Uani 1 1 d . .
H27 H 0.779704 0.548115 0.417264 0.113 Uiso 1 1 calc R .
C28 C 0.91351(13) 0.62422(19) 0.46872(16) 0.0876(7) Uani 1 1 d . .
C29 C 0.96779(12) 0.76400(18) 0.44936(14) 0.0778(6) Uani 1 1 d . .
C30 C 0.88520(13) 0.7545(2) 0.53370(15) 0.0877(7) Uani 1 1 d . .
C31 C 0.79543(16) 0.7564(2) 0.62284(18) 0.0997(9) Uani 1 1 d . .
C32 C 0.80320(18) 0.7403(2) 0.70015(19) 0.1090(10) Uani 1 1 d . .
H32 H 0.844288 0.752828 0.726280 0.131 Uiso 1 1 calc R .
C33 C 0.7478(2) 0.7044(2) 0.7386(2) 0.1188(12) Uani 1 1 d . .
H33 H 0.751879 0.691884 0.791184 0.143 Uiso 1 1 calc R .
C34 C 0.68715(19) 0.6875(2) 0.6995(2) 0.1202(12) Uani 1 1 d . .
H34 H 0.649943 0.664642 0.725576 0.144 Uiso 1 1 calc R .
C35 C 0.68186(17) 0.7043(2) 0.6222(2) 0.1111(11) Uani 1 1 d . .
C36 C 0.73563(16) 0.7401(2) 0.58141(19) 0.1055(10) Uani 1 1 d . .
H36 H 0.731534 0.752464 0.528844 0.127 Uiso 1 1 calc R .
C37 C 1.01973(11) 0.82026(17) 0.40874(13) 0.0721(6) Uani 1 1 d . .
C38 C 1.04946(16) 0.7842(2) 0.34482(18) 0.1102(11) Uani 1 1 d . .
H38 H 1.035906 0.724041 0.325496 0.132 Uiso 1 1 calc R .
C39 C 1.09935(16) 0.8357(2) 0.30844(18) 0.1084(10) Uani 1 1 d . .
H39 H 1.118566 0.810724 0.264544 0.130 Uiso 1 1 calc R .
C40 C 1.12024(11) 0.92332(18) 0.33719(14) 0.0749(6) Uani 1 1 d . .
C41 C 1.09055(13) 0.96046(19) 0.39974(15) 0.0872(7) Uani 1 1 d . .
H41 H 1.104307 1.020454 0.419216 0.105 Uiso 1 1 calc R .
C42 C 1.03960(12) 0.90904(19) 0.43483(15) 0.0841(7) Uani 1 1 d . .
H42 H 1.018684 0.935883 0.476964 0.101 Uiso 1 1 calc R .
C43 C 1.24003(12) 0.97122(18) 0.33329(17) 0.0832(7) Uani 1 1 d . .
C44 C 1.25656(13) 0.9292(2) 0.40328(18) 0.0902(7) Uani 1 1 d . .
H44 H 1.222500 0.900438 0.431116 0.108 Uiso 1 1 calc R .
C45 C 1.32249(14) 0.9287(2) 0.4333(2) 0.1080(9) Uani 1 1 d . .
H45 H 1.332292 0.899444 0.480600 0.130 Uiso 1 1 calc R .
C46 C 1.37322(17) 0.9708(3) 0.3937(3) 0.1282(13) Uani 1 1 d . .
H46 H 1.417499 0.971134 0.414173 0.154 Uiso 1 1 calc R .
C47 C 1.35846(16) 1.0127(3) 0.3235(3) 0.1238(12) Uani 1 1 d . .
H47 H 1.393014 1.041118 0.296193 0.149 Uiso 1 1 calc R .
C48 C 1.29272(14) 1.0132(2) 0.2930(2) 0.0990(9) Uani 1 1 d . .
C49 C 1.21496(16) 1.0673(2) 0.19504(16) 0.0948(8) Uani 1 1 d . .
C50 C 1.16095(14) 1.0267(2) 0.23362(15) 0.0862(7) Uani 1 1 d . .
C51 C 1.09592(16) 1.0428(3) 0.20404(18) 0.1114(10) Uani 1 1 d . .
H51 H 1.059198 1.015502 0.228342 0.134 Uiso 1 1 calc R .
C52 C 1.0846(2) 1.0985(4) 0.1391(2) 0.1504(17) Uani 1 1 d . .
H52 H 1.040595 1.109361 0.119905 0.180 Uiso 1 1 calc R .
C53 C 1.1392(3) 1.1383(4) 0.1026(2) 0.1530(17) Uani 1 1 d . .
H53 H 1.131862 1.176383 0.058903 0.184 Uiso 1 1 calc R .
C54 C 1.2041(2) 1.1219(3) 0.13041(19) 0.1258(13) Uani 1 1 d . .
H54 H 1.240778 1.147980 0.105234 0.151 Uiso 1 1 calc R .

loop_
_atom_site_aniso_label
_atom_site_aniso_U_11
_atom_site_aniso_U_22
_atom_site_aniso_U_33
_atom_site_aniso_U_23
_atom_site_aniso_U_13
_atom_site_aniso_U_12
O1 0.1205(16) 0.1209(16) 0.1145(15) 0.0126(13) 0.0512(13) 0.0005(13)
O2 0.0972(14) 0.1462(19) 0.1563(19) -0.0679(17) 0.0625(14) -0.0313(13)
O3 0.0932(13) 0.0942(13) 0.1251(15) -0.0291(11) 0.0318(11) -0.0198(10)
O4 0.0981(12) 0.0819(11) 0.1266(14) -0.0212(10) 0.0599(11) -0.0285(9)
O5 0.1102(13) 0.0955(12) 0.1134(13) -0.0331(10) 0.0620(11) -0.0386(10)
O6 0.0936(14) 0.1313(17) 0.1330(17) 0.0076(14) 0.0525(12) -0.0229(12)
N1 0.1029(18) 0.1094(19) 0.132(2) 0.0106(16) 0.0557(16) -0.0013(14)
N2 0.0877(16) 0.121(2) 0.142(2) -0.0332(17) 0.0631(15) -0.0280(14)
N3 0.0871(15) 0.0957(15) 0.1185(17) -0.0181(13) 0.0456(13) -0.0229(12)
N4 0.0911(14) 0.1030(16) 0.1169(17) -0.0285(14) 0.0544(13) -0.0302(13)
N5 0.0913(13) 0.0856(14) 0.0966(14) -0.0189(11) 0.0427(11) -0.0280(11)
N6 0.0844(13) 0.0802(13) 0.0971(14) -0.0143(11) 0.0397(11) -0.0245(10)
N7 0.0841(12) 0.0844(13) 0.0864(12) -0.0161(10) 0.0335(10) -0.0271(10)
N8 0.0672(11) 0.0902(14) 0.0996(14) 0.0129(11) 0.0221(10) -0.0151(10)
C1 0.0973(19) 0.0909(18) 0.1061(19) -0.0115(15) 0.0523(16) -0.0016(15)
C2 0.1027(19) 0.0925(18) 0.108(2) -0.0068(16) 0.0455(16) -0.0025(15)
C3 0.111(2) 0.0900(18) 0.106(2) -0.0090(16) 0.0427(18) -0.0052(16)
C4 0.105(2) 0.099(2) 0.109(2) -0.0159(17) 0.0424(18) -0.0114(17)
C5 0.105(2) 0.108(2) 0.0972(18) -0.0102(17) 0.0403(16) -0.0005(16)
C6 0.109(2) 0.098(2) 0.0969(18) -0.0064(16) 0.0489(16) 0.0015(16)
C7 0.123(3) 0.101(2) 0.122(2) -0.0039(18) 0.068(2) 0.0077(19)
C8 0.124(3) 0.093(2) 0.135(3) -0.0005(19) 0.076(2) 0.0015(18)
C9 0.134(3) 0.105(2) 0.171(3) 0.009(2) 0.086(3) -0.005(2)
C10 0.163(4) 0.116(3) 0.195(4) 0.005(3) 0.096(4) -0.013(3)
C11 0.194(5) 0.102(3) 0.178(4) 0.018(3) 0.093(4) 0.005(3)
C12 0.157(3) 0.098(2) 0.139(3) 0.001(2) 0.069(3) 0.003(2)
C13 0.100(2) 0.105(2) 0.128(2) -0.005(2) 0.059(2) -0.0066(18)
C14 0.0913(19) 0.104(2) 0.122(2) -0.0063(18) 0.0504(18) -0.0087(16)
C15 0.0914(19) 0.0962(19) 0.128(2) -0.0108(18) 0.0543(18) -0.0146(15)
C16 0.0827(17) 0.103(2) 0.129(2) -0.0138(18) 0.0577(17) -0.0164(15)
C17 0.106(2) 0.112(2) 0.154(3) -0.032(2) 0.068(2) -0.0148(19)
C18 0.104(2) 0.112(2) 0.161(3) -0.016(2) 0.062(2) 0.0021(19)
C19 0.0924(19) 0.101(2) 0.123(2) -0.0228(18) 0.0622(17) -0.0300(16)
C20 0.0939(19) 0.0910(18) 0.116(2) -0.0194(16) 0.0555(17) -0.0294(15)
C21 0.102(2) 0.110(2) 0.128(2) -0.0374(19) 0.0679(19) -0.0376(18)
C22 0.0902(18) 0.0878(18) 0.1037(18) -0.0295(15) 0.0407(14) -0.0252(14)
C23 0.101(2) 0.0804(17) 0.117(2) -0.0228(16) 0.0464(17) -0.0328(15)
C24 0.108(2) 0.0834(17) 0.122(2) -0.0100(16) 0.0349(18) -0.0271(15)
C25 0.0984(18) 0.0791(17) 0.116(2) -0.0213(16) 0.0365(16) -0.0241(14)
C26 0.0944(18) 0.0788(16) 0.1024(18) -0.0245(14) 0.0485(15) -0.0294(13)
C27 0.0975(19) 0.0868(17) 0.1013(18) -0.0126(14) 0.0414(15) -0.0236(14)
C28 0.0836(15) 0.0826(16) 0.0991(17) -0.0158(13) 0.0376(13) -0.0261(12)
C29 0.0715(13) 0.0837(15) 0.0797(14) -0.0099(12) 0.0228(11) -0.0201(11)
C30 0.0866(15) 0.0886(17) 0.0903(16) -0.0206(13) 0.0379(13) -0.0260(13)
C31 0.107(2) 0.0847(17) 0.112(2) -0.0257(15) 0.0614(17) -0.0305(15)
C32 0.124(2) 0.100(2) 0.107(2) -0.0287(16) 0.0539(18) -0.0300(17)
C33 0.146(3) 0.102(2) 0.112(2) -0.0202(18) 0.066(2) -0.030(2)
C34 0.133(3) 0.100(2) 0.133(3) -0.0399(19) 0.083(2) -0.0426(19)
C35 0.106(2) 0.101(2) 0.130(2) -0.0417(18) 0.0632(19) -0.0301(16)
C36 0.104(2) 0.105(2) 0.111(2) -0.0319(17) 0.0553(17) -0.0312(16)
C37 0.0650(12) 0.0762(14) 0.0760(13) -0.0052(11) 0.0164(10) -0.0144(10)
C38 0.123(2) 0.0953(19) 0.117(2) -0.0295(17) 0.0652(18) -0.0421(17)
C39 0.119(2) 0.0997(19) 0.111(2) -0.0217(16) 0.0615(18) -0.0356(17)
C40 0.0636(12) 0.0786(14) 0.0836(14) 0.0053(11) 0.0171(10) -0.0124(10)
C41 0.0848(15) 0.0834(16) 0.0952(17) -0.0121(13) 0.0277(13) -0.0235(12)
C42 0.0834(15) 0.0848(16) 0.0861(15) -0.0108(12) 0.0305(12) -0.0178(12)
C43 0.0686(13) 0.0775(15) 0.1051(18) -0.0099(13) 0.0254(12) -0.0140(11)
C44 0.0723(15) 0.0852(16) 0.114(2) -0.0086(15) 0.0091(14) -0.0141(12)
C45 0.0786(17) 0.109(2) 0.137(3) -0.0169(19) 0.0023(17) -0.0145(15)
C46 0.0757(19) 0.141(3) 0.168(4) -0.027(3) 0.004(2) -0.0192(19)
C47 0.0743(18) 0.137(3) 0.162(3) -0.022(3) 0.037(2) -0.0310(18)
C48 0.0827(17) 0.0962(19) 0.121(2) -0.0117(17) 0.0383(15) -0.0188(14)
C49 0.104(2) 0.0962(18) 0.0865(17) -0.0091(14) 0.0326(14) -0.0273(15)
C50 0.0938(17) 0.0878(16) 0.0785(15) -0.0004(13) 0.0255(13) -0.0213(13)
C51 0.097(2) 0.144(3) 0.0932(19) 0.0248(19) 0.0049(15) -0.0325(19)
C52 0.139(3) 0.206(4) 0.105(2) 0.054(3) -0.011(2) -0.050(3)
C53 0.173(4) 0.189(4) 0.097(2) 0.046(3) -0.002(3) -0.053(3)
C54 0.159(3) 0.137(3) 0.0834(19) 0.0025(19) 0.039(2) -0.053(3)

loop_
_atom_type_symbol
_atom_type_description
_atom_type_scat_dispersion_real
_atom_type_scat_dispersion_imag
_atom_type_scat_source
C C 0.0181 0.0091 'International Tables Vol C Tables 4.2.6.8 and 6.1.1.4'
H H 0.0000 0.0000 'International Tables Vol C Tables 4.2.6.8 and 6.1.1.4'
N N 0.0311 0.0180 'International Tables Vol C Tables 4.2.6.8 and 6.1.1.4'
O O 0.0492 0.0322 'International Tables Vol C Tables 4.2.6.8 and 6.1.1.4'

loop_
_geom_angle_atom_site_label_1
_geom_angle_atom_site_label_2
_geom_angle_atom_site_label_3
_geom_angle
C6 O1 C7 118.1(3)
C21 O2 C35 121.2(3)
C20 O3 C22 121.0(2)
C28 O4 C26 121.16(18)
C30 O5 C31 120.50(19)
C49 O6 C48 118.5(2)
C1 N1 C13 118.1(3)
C8 N1 C1 119.8(3)
C8 N1 C13 118.4(3)
C21 N2 C19 114.2(3)
C20 N3 C19 113.8(3)
C20 N4 C21 111.1(3)
C30 N5 C28 112.48(19)
C28 N6 C29 114.0(2)
C29 N7 C30 113.7(2)
C43 N8 C40 119.7(2)
C50 N8 C40 120.4(2)
C50 N8 C43 119.8(2)
C2 C1 N1 123.2(3)
C2 C1 C6 117.6(3)
C6 C1 N1 119.2(3)
C1 C2 H2 119.7
C1 C2 C3 120.6(3)
C3 C2 H2 119.7
C2 C3 H3 119.7
C4 C3 C2 120.7(3)
C4 C3 H3 119.7
C3 C4 H4 120.4
C3 C4 C5 119.3(3)
C5 C4 H4 120.4
C4 C5 H5 120.0
C6 C5 C4 120.0(3)
C6 C5 H5 120.0
O1 C6 C1 121.3(3)
C5 C6 O1 116.9(3)
C5 C6 C1 121.8(3)
O1 C7 C8 121.6(3)
C12 C7 O1 116.8(4)
C12 C7 C8 121.6(3)
C7 C8 N1 119.0(3)
C9 C8 N1 122.8(4)
C9 C8 C7 118.2(4)
C8 C9 H9 119.9
C8 C9 C10 120.2(4)
C10 C9 H9 119.9
C9 C10 H10 119.7
C11 C10 C9 120.5(4)
C11 C10 H10 119.7
C10 C11 H11 119.9
C10 C11 C12 120.2(4)
C12 C11 H11 119.9
C7 C12 C11 119.3(4)
C7 C12 H12 120.4
C11 C12 H12 120.4
C14 C13 N1 119.4(3)
C18 C13 N1 119.6(3)
C18 C13 C14 121.1(4)
C13 C14 H14 120.4
C13 C14 C15 119.3(3)
C15 C14 H14 120.4
C14 C15 H15 119.4
C14 C15 C16 121.1(3)
C16 C15 H15 119.4
C15 C16 C17 118.9(4)
C15 C16 C19 120.4(3)
C17 C16 C19 120.5(3)
C16 C17 H17 120.4
C18 C17 C16 119.2(3)
C18 C17 H17 120.4
C13 C18 C17 120.4(3)
C13 C18 H18 119.8
C17 C18 H18 119.8
N2 C19 N3 124.7(3)
N2 C19 C16 118.1(3)
N3 C19 C16 117.1(3)
N3 C20 O3 112.8(3)
N3 C20 N4 128.5(3)
N4 C20 O3 118.7(3)
O2 C21 N4 119.2(3)
N2 C21 O2 113.1(3)
N2 C21 N4 127.7(3)
C23 C22 O3 117.5(2)
C23 C22 C27 122.1(3)
C27 C22 O3 120.1(3)
C22 C23 H23 120.8
C24 C23 C22 118.5(3)
C24 C23 H23 120.8
C23 C24 H24 119.5
C23 C24 C25 121.0(3)
C25 C24 H24 119.5
C24 C25 H25 120.7
C26 C25 C24 118.6(3)
C26 C25 H25 120.7
C25 C26 O4 116.9(3)
C25 C26 C27 122.5(2)
C27 C26 O4 120.3(3)
C22 C27 H27 121.3
C26 C27 C22 117.4(3)
C26 C27 H27 121.3
N5 C28 O4 120.2(2)
N5 C28 N6 127.2(2)
N6 C28 O4 112.5(2)
N6 C29 C37 117.0(2)
N7 C29 N6 125.2(2)
N7 C29 C37 117.9(2)
N5 C30 O5 119.9(2)
N5 C30 N7 127.4(2)
N7 C30 O5 112.6(2)
C32 C31 O5 117.2(3)
C32 C31 C36 123.5(3)
C36 C31 O5 118.9(3)
C31 C32 H32 121.0
C31 C32 C33 118.0(3)
C33 C32 H32 121.0
C32 C33 H33 119.8
C34 C33 C32 120.4(3)
C34 C33 H33 119.8
C33 C34 H34 120.2
C35 C34 C33 119.5(3)
C35 C34 H34 120.2
C34 C35 O2 117.7(3)
C34 C35 C36 122.1(3)
C36 C35 O2 119.7(3)
C31 C36 C35 116.5(3)
C31 C36 H36 121.8
C35 C36 H36 121.8
C38 C37 C29 121.3(2)
C42 C37 C29 120.5(2)
C42 C37 C38 118.2(2)
C37 C38 H38 119.4
C37 C38 C39 121.1(3)
C39 C38 H38 119.4
C38 C39 H39 120.1
C40 C39 C38 119.8(2)
C40 C39 H39 120.1
C39 C40 N8 118.9(2)
C41 C40 N8 121.4(2)
C41 C40 C39 119.7(2)
C40 C41 H41 120.0
C40 C41 C42 120.0(2)
C42 C41 H41 120.0
C37 C42 C41 121.2(2)
C37 C42 H42 119.4
C41 C42 H42 119.4
C44 C43 N8 123.9(2)
C44 C43 C48 117.4(3)
C48 C43 N8 118.7(3)
C43 C44 H44 119.2
C43 C44 C45 121.7(3)
C45 C44 H44 119.2
C44 C45 H45 119.9
C46 C45 C44 120.2(4)
C46 C45 H45 119.9
C45 C46 H46 120.3
C45 C46 C47 119.5(3)
C47 C46 H46 120.3
C46 C47 H47 119.7
C46 C47 C48 120.6(3)
C48 C47 H47 119.7
O6 C48 C43 121.4(3)
C47 C48 O6 118.1(3)
C47 C48 C43 120.6(3)
O6 C49 C50 121.4(3)
C54 C49 O6 117.4(3)
C54 C49 C50 121.2(3)
N8 C50 C49 119.3(3)
C51 C50 N8 122.6(2)
C51 C50 C49 118.1(3)
C50 C51 H51 119.5
C52 C51 C50 121.0(3)
C52 C51 H51 119.5
C51 C52 H52 120.2
C51 C52 C53 119.5(4)
C53 C52 H52 120.2
C52 C53 H53 119.8
C54 C53 C52 120.3(4)
C54 C53 H53 119.8
C49 C54 C53 119.9(3)
C49 C54 H54 120.0
C53 C54 H54 120.0

loop_
_geom_bond_atom_site_label_1
_geom_bond_atom_site_label_2
_geom_bond_distance
O1 C6 1.391(4)
O1 C7 1.392(4)
O2 C21 1.336(4)
O2 C35 1.408(4)
O3 C20 1.355(3)
O3 C22 1.396(4)
O4 C26 1.406(3)
O4 C28 1.341(3)
O5 C30 1.339(3)
O5 C31 1.417(3)
O6 C48 1.384(4)
O6 C49 1.372(4)
N1 C1 1.406(3)
N1 C8 1.398(4)
N1 C13 1.454(5)
N2 C19 1.334(4)
N2 C21 1.329(5)
N3 C19 1.340(4)
N3 C20 1.324(4)
N4 C20 1.329(4)
N4 C21 1.339(4)
N5 C28 1.328(3)
N5 C30 1.323(3)
N6 C28 1.328(3)
N6 C29 1.337(3)
N7 C29 1.332(3)
N7 C30 1.335(3)
N8 C40 1.438(3)
N8 C43 1.399(3)
N8 C50 1.389(3)
C1 C2 1.376(4)
C1 C6 1.393(4)
C2 H2 0.9300
C2 C3 1.390(4)
C3 H3 0.9300
C3 C4 1.365(4)
C4 H4 0.9300
C4 C5 1.381(4)
C5 H5 0.9300
C5 C6 1.362(4)
C7 C8 1.393(5)
C7 C12 1.367(5)
C8 C9 1.383(4)
C9 H9 0.9300
C9 C10 1.394(6)
C10 H10 0.9300
C10 C11 1.356(7)
C11 H11 0.9300
C11 C12 1.392(6)
C12 H12 0.9300
C13 C14 1.376(4)
C13 C18 1.369(5)
C14 H14 0.9300
C14 C15 1.381(5)
C15 H15 0.9300
C15 C16 1.391(4)
C16 C17 1.402(5)
C16 C19 1.474(5)
C17 H17 0.9300
C17 C18 1.395(6)
C18 H18 0.9300
C22 C23 1.375(4)
C22 C27 1.382(3)
C23 H23 0.9300
C23 C24 1.371(4)
C24 H24 0.9300
C24 C25 1.387(4)
C25 H25 0.9300
C25 C26 1.361(4)
C26 C27 1.371(4)
C27 H27 0.9300
C29 C37 1.483(3)
C31 C32 1.365(5)
C31 C36 1.377(4)
C32 H32 0.9300
C32 C33 1.391(4)
C33 H33 0.9300
C33 C34 1.373(5)
C34 H34 0.9300
C34 C35 1.365(5)
C35 C36 1.386(4)
C36 H36 0.9300
C37 C38 1.368(3)
C37 C42 1.357(3)
C38 H38 0.9300
C38 C39 1.384(3)
C39 H39 0.9300
C39 C40 1.364(4)
C40 C41 1.354(3)
C41 H41 0.9300
C41 C42 1.388(3)
C42 H42 0.9300
C43 C44 1.376(4)
C43 C48 1.398(3)
C44 H44 0.9300
C44 C45 1.382(4)
C45 H45 0.9300
C45 C46 1.363(5)
C46 H46 0.9300
C46 C47 1.372(5)
C47 H47 0.9300
C47 C48 1.382(5)
C49 C50 1.395(3)
C49 C54 1.363(5)
C50 C51 1.381(4)
C51 H51 0.9300
C51 C52 1.378(5)
C52 H52 0.9300
C52 C53 1.381(5)
C53 H53 0.9300
C53 C54 1.370(6)
C54 H54 0.9300
